data_9017641
loop_
_publ_author_name
'Demartin, F.'
'Castellano, C.'
'Campostrini, I.'

_publ_section_title
;
 Therasiaite, (NH4)3KNa2Fe2+Fe3+(SO4)3Cl5, a new sulfate chloride
 from La Fossa Crater, Vulcano, Aeolian islands, Italy
;
_journal_name_full 'Mineralogical Magazine'
_journal_page_first 203
_journal_page_last 213
_journal_volume 78
_journal_year 2014
_chemical_compound_source 'La Fossa Crater, Vulcano, Aeolian islands, Italy'
_chemical_formula_sum 'Cl5 Fe2 H3 K1.746 N2.254 Na2 O12 S3'
_chemical_name_mineral Therasiaite
_space_group_IT_number 9
_space_group_name_Hall 'C -2yc'
_space_group_name_H-M_alt 'C 1 c 1'
_symmetry_space_group_name_H-M 'C 1 c 1'
_cell_angle_alpha 90
_cell_angle_beta 108.10
_cell_angle_gamma 90
_cell_length_a 18.284
_cell_length_b 12.073
_cell_length_c 9.535
_cell_formula_units_Z 4
_cell_volume 2000.628
_database_code_amcsd 0020043
_exptl_crystal_density_diffrn 2.410
_cod_data_source_file inputs/fixed/downloads/18/18548.cif
_cod_data_source_block 18548
_cod_original_formula_sum 'Fe2 S3 O12 Cl5 Na2 N2.254 H3 K1.746'
_cod_database_code 9017641

loop_
_space_group_symop_operation_xyz
x,y,z
1/2+x,1/2+y,z
x,-y,1/2+z
1/2+x,1/2-y,1/2+z

loop_
_atom_site_aniso_label
_atom_site_aniso_U_11
_atom_site_aniso_U_22
_atom_site_aniso_U_33
_atom_site_aniso_U_12
_atom_site_aniso_U_13
_atom_site_aniso_U_23
Fe1 0.01113 0.01450 0.01720 -0.00246 0.00536 -0.00070
Fe2 0.01690 0.01280 0.01520 -0.00146 0.00578 -0.00209
S1 0.01080 0.02040 0.01380 -0.00390 0.00310 0.00180
S2 0.01130 0.00930 0.01770 -0.00160 0.00510 -0.00010
S3 0.01830 0.01040 0.01240 0.00260 0.00540 0.00170
O1 0.02560 0.03340 0.02840 -0.01940 0.01700 -0.01200
O2 0.02000 0.06500 0.08000 0.02100 0.01100 0.03800
O3 0.03500 0.05400 0.00910 -0.02200 0.00880 -0.00370
O4 0.07200 0.02900 0.04900 -0.03300 0.03800 -0.02500
O5 0.01800 0.01890 0.02060 -0.00690 0.00870 -0.00060
O6 0.01980 0.02170 0.03040 -0.00180 0.01350 -0.01040
O7 0.01830 0.01870 0.03110 -0.00700 0.00700 -0.01230
O8 0.02850 0.02260 0.03510 0.00240 0.00410 0.01810
O9 0.01820 0.02400 0.02700 0.00330 0.00820 0.00790
O10 0.03880 0.04000 0.01730 0.01730 0.01500 0.00660
O11 0.02880 0.02290 0.03260 0.00080 -0.00140 -0.00850
O12 0.04710 0.01960 0.03900 0.00590 0.00980 0.01750
Cl1 0.01750 0.02830 0.02820 0.00270 0.00750 -0.00370
Cl2 0.01650 0.02490 0.01740 -0.00070 0.00660 -0.00020
Cl3 0.02630 0.02550 0.02140 -0.00310 0.01140 -0.00680
Cl4 0.02330 0.02740 0.01860 -0.00070 0.00760 0.00350
Cl5 0.01940 0.02180 0.02640 0.00370 0.00380 0.00080
Na1 0.02830 0.02120 0.02430 0.00310 0.01020 -0.00280
Na2 0.02680 0.02620 0.03100 -0.00380 0.00700 0.00640
N1 0.05370 0.04990 0.06000 0.00350 0.01770 0.00580
H1 0.05370 0.04990 0.06000 0.00350 0.01770 0.00580
K1 0.05370 0.04990 0.06000 0.00350 0.01770 0.00580
N2 0.03810 0.02400 0.04150 -0.00650 0.00160 0.00530
H2 0.03810 0.02400 0.04150 -0.00650 0.00160 0.00530
K2 0.03810 0.02400 0.04150 -0.00650 0.00160 0.00530
N3 0.04100 0.04860 0.04920 0.00470 0.01920 0.00640
H3 0.04100 0.04860 0.04920 0.00470 0.01920 0.00640
K3 0.04100 0.04860 0.04920 0.00470 0.01920 0.00640
K4 0.03060 0.03980 0.02680 0.00900 0.00350 -0.00150

loop_
_atom_site_label
_atom_site_fract_x
_atom_site_fract_y
_atom_site_fract_z
_atom_site_occupancy
_atom_site_U_iso_or_equiv
Fe1 0.61710 0.24642 0.30691 1.00000 0.01405
Fe2 0.78831 0.16054 0.13411 1.00000 0.01475
S1 0.47523 0.07746 0.31396 1.00000 0.01514
S2 0.76294 0.40549 0.28569 1.00000 0.01261
S3 0.77323 0.09989 0.46880 1.00000 0.01358
O1 0.53705 0.13280 0.26520 1.00000 0.02720
O2 0.40790 0.14800 0.25220 0.70000 0.05590
O3 0.49310 0.07600 0.47140 0.70000 0.03200
O4 0.46620 -0.03460 0.25480 0.70000 0.04560
O2* 0.40380 0.07900 0.19870 0.30000 0.03300
O3* 0.46910 0.13130 0.44100 0.30000 0.07000
O4* 0.50210 -0.03260 0.32800 0.30000 0.08400
O5 0.70649 0.34890 0.34670 1.00000 0.01860
O6 0.80393 0.32150 0.22490 1.00000 0.02270
O7 0.81787 0.46040 0.41100 1.00000 0.02280
O8 0.72171 0.48240 0.17020 1.00000 0.03010
O9 0.68928 0.12690 0.42320 1.00000 0.02280
O10 0.79577 0.07770 0.33600 1.00000 0.03060
O11 0.81836 0.18900 0.55450 1.00000 0.03060
O12 0.78380 -0.00090 0.55680 1.00000 0.03610
Cl1 0.93292 0.16126 0.19391 1.00000 0.02456
Cl2 0.64268 0.17794 0.08040 1.00000 0.01930
Cl3 0.59703 0.31622 0.51999 1.00000 0.02348
Cl4 0.76610 0.24305 -0.11708 1.00000 0.02282
Cl5 0.53540 0.38191 0.15459 1.00000 0.02331
Na1 0.77669 0.35490 0.62489 1.00000 0.02420
Na2 0.88338 0.38624 0.05359 1.00000 0.02850
N1 0.62181 0.41700 -0.12330 0.73800 0.05440
H1 0.62181 0.41700 -0.12330 2.95200 0.05440
K1 0.62181 0.41700 -0.12330 0.26200 0.05440
N2 0.62577 0.07360 0.70450 0.83900 0.03700
H2 0.62577 0.07360 0.70450 3.35600 0.03700
K2 0.62577 0.07360 0.70450 0.16100 0.03700
N3 0.91055 -0.09610 0.34400 0.67700 0.04510
H3 0.91055 -0.09610 0.34400 2.70800 0.04510
K3 0.91055 -0.09610 0.34400 0.32300 0.04510
K4 0.94411 0.31507 0.46801 1.00000 0.03360

loop_
_cod_related_entry_id
_cod_related_entry_database
_cod_related_entry_code
1 AMCSD 0020043
